data_1513625
loop_
_publ_author_name
'Arnold, Polly L.'
'Farnaby, Joy H.'
'White, Rebecca C.'
'Kaltsoyannis, Nikolas'
'Gardiner, Michael G.'
'Love, Jason B.'

_publ_section_title
;
 Switchable \p-coordination and C--H metallation in small-cavity
 macrocyclic uranium and thorium complexes
;
_journal_issue 2
_journal_name_full 'Chemical Science'
_journal_page_first 756
_journal_paper_doi 10.1039/c3sc52072b
_journal_volume 5
_journal_year 2014
_chemical_formula_sum 'C86 H114 Cl2 K2 N4 O4 Th2'
_chemical_formula_weight 1880.99
_chemical_name_systematic
;
 ?
;
_space_group_IT_number 14
_symmetry_cell_setting monoclinic
_symmetry_space_group_name_Hall '-P 2ybc'
_symmetry_space_group_name_H-M 'P 1 21/c 1'
_atom_sites_solution_hydrogens geom
_atom_sites_solution_primary direct
_atom_sites_solution_secondary difmap
_audit_creation_method SHELXL-97
_cell_angle_alpha 90.00
_cell_angle_beta 98.237(2)
_cell_angle_gamma 90.00
_cell_formula_units_Z 2
_cell_length_a 10.5523(2)
_cell_length_b 18.0034(5)
_cell_length_c 23.5696(7)
_cell_measurement_reflns_used 9453
_cell_measurement_temperature 170(2)
_cell_measurement_theta_max 27.4244
_cell_measurement_theta_min 2.9815
_cell_volume 4431.5(2)
_computing_cell_refinement
;
CrysAlisPro, Agilent Technologies,
Version 1.171.35.19 (release 27-10-2011 CrysAlis171 .NET)
(compiled Oct 27 2011,15:02:11)
;
_computing_data_collection
;
CrysAlisPro, Agilent Technologies,
Version 1.171.35.19 (release 27-10-2011 CrysAlis171 .NET)
(compiled Oct 27 2011,15:02:11)
;
_computing_data_reduction
;
CrysAlisPro, Agilent Technologies,
Version 1.171.35.19 (release 27-10-2011 CrysAlis171 .NET)
(compiled Oct 27 2011,15:02:11)
;
_computing_molecular_graphics ortep
_computing_publication_material mercury
_computing_structure_refinement 'SHELXL-97 (Sheldrick, 2008)'
_computing_structure_solution sir-92
_diffrn_ambient_temperature 170(2)
_diffrn_detector_area_resol_mean 16.1042
_diffrn_measured_fraction_theta_full 0.999
_diffrn_measured_fraction_theta_max 0.999
_diffrn_measurement_device_type 'Xcalibur, Eos'
_diffrn_measurement_method 'w\ scans'
_diffrn_radiation_monochromator graphite
_diffrn_radiation_source 'Enhance (Mo) X-ray Source'
_diffrn_radiation_type MoK\a
_diffrn_radiation_wavelength 0.71073
_diffrn_reflns_av_R_equivalents 0.0000
_diffrn_reflns_av_sigmaI/netI 0.0583
_diffrn_reflns_limit_h_max 13
_diffrn_reflns_limit_h_min -13
_diffrn_reflns_limit_k_max 23
_diffrn_reflns_limit_k_min 0
_diffrn_reflns_limit_l_max 30
_diffrn_reflns_limit_l_min 0
_diffrn_reflns_number 10153
_diffrn_reflns_theta_full 27.48
_diffrn_reflns_theta_max 27.48
_diffrn_reflns_theta_min 2.99
_exptl_absorpt_coefficient_mu 3.553
_exptl_absorpt_correction_T_max 1.00000
_exptl_absorpt_correction_T_min 0.55605
_exptl_absorpt_correction_type multi-scan
_exptl_absorpt_process_details
;
CrysAlisPro, Agilent Technologies,
Version 1.171.35.19 (release 27-10-2011 CrysAlis171 .NET)
(compiled Oct 27 2011,15:02:11)
Empirical absorption correction using spherical harmonics,
 implemented in SCALE3 ABSPACK scaling algorithm.
;
_exptl_crystal_colour COLORLESS
_exptl_crystal_density_diffrn 1.410
_exptl_crystal_density_method 'not measured'
_exptl_crystal_description PRISM
_exptl_crystal_F_000 1884
_exptl_crystal_size_max 0.6124
_exptl_crystal_size_mid 0.0464
_exptl_crystal_size_min 0.0446
_platon_squeeze_details
;
;
_refine_diff_density_max 5.089
_refine_diff_density_min -1.862
_refine_diff_density_rms 0.179
_refine_ls_extinction_method none
_refine_ls_goodness_of_fit_ref 1.151
_refine_ls_hydrogen_treatment riding
_refine_ls_matrix_type full
_refine_ls_number_parameters 460
_refine_ls_number_reflns 10153
_refine_ls_number_restraints 101
_refine_ls_restrained_S_all 1.148
_refine_ls_R_factor_all 0.0904
_refine_ls_R_factor_gt 0.0648
_refine_ls_shift/su_max 0.001
_refine_ls_shift/su_mean 0.000
_refine_ls_structure_factor_coef Fsqd
_refine_ls_weighting_details 'calc w=1/[\s^2^(Fo^2^)+(0.0355P)^2^+50.3272P] where P=(Fo^2^+2Fc^2^)/3'
_refine_ls_weighting_scheme calc
_refine_ls_wR_factor_gt 0.1400
_refine_ls_wR_factor_ref 0.1485
_reflns_number_gt 7806
_reflns_number_total 10153
_reflns_threshold_expression >2\s(I)
_cod_data_source_file c3sc52072b.txt
_cod_data_source_block p12117-sr
_cod_depositor_comments
;
The following automatic conversions were performed:

'_symmetry_cell_setting' value 'MONOCLINIC' changed to 'monoclinic'
according to
/usr/data/users/saulius/automatic-downloads/current/RSC/lib/dictionaries/cif_core.dic
dictionary named 'cif_core.dic' version 2.4.2 from 2011-04-26.

Automatic conversion script
Id: cif_fix_values 2281 2013-09-26 08:29:07Z andrius 
;
_cod_original_sg_symbol_H-M P21/c
_cod_database_code 1513625

loop_
_symmetry_equiv_pos_as_xyz
'x, y, z'
'-x, y+1/2, -z+1/2'
'-x, -y, -z'
'x, -y-1/2, z-1/2'

loop_
_atom_site_label
_atom_site_type_symbol
_atom_site_fract_x
_atom_site_fract_y
_atom_site_fract_z
_atom_site_U_iso_or_equiv
_atom_site_adp_type
_atom_site_occupancy
_atom_site_symmetry_multiplicity
_atom_site_calc_flag
_atom_site_refinement_flags
C1 C 0.6448(7) 0.1771(5) 0.1097(3) 0.0268(17) Uani 1 1 d .
C2 C 0.7070(7) 0.1256(5) 0.0787(4) 0.0308(19) Uani 1 1 d .
H2 H 0.7421 0.1345 0.0444 0.037 Uiso 1 1 calc R
C3 C 0.7071(7) 0.0575(5) 0.1088(4) 0.0301(18) Uani 1 1 d .
H3 H 0.7434 0.0118 0.0990 0.036 Uiso 1 1 calc R
C4 C 0.6434(7) 0.0709(4) 0.1555(3) 0.0252(17) Uani 1 1 d .
C5 C 0.6309(8) 0.0205(5) 0.2055(4) 0.0322(19) Uani 1 1 d .
C6 C 0.6684(9) -0.0575(5) 0.1939(5) 0.045(2) Uani 1 1 d .
H6A H 0.6139 -0.0762 0.1597 0.067 Uiso 1 1 calc R
H6B H 0.6579 -0.0889 0.2269 0.067 Uiso 1 1 calc R
H6C H 0.7582 -0.0585 0.1875 0.067 Uiso 1 1 calc R
C7 C 0.7233(10) 0.0508(6) 0.2577(4) 0.050(3) Uani 1 1 d .
H7A H 0.7214 0.0179 0.2906 0.074 Uiso 1 1 calc R
H7B H 0.6962 0.1008 0.2672 0.074 Uiso 1 1 calc R
H7C H 0.8105 0.0528 0.2480 0.074 Uiso 1 1 calc R
C8 C 0.4910(8) 0.0200(5) 0.2154(4) 0.0308(19) Uani 1 1 d .
C9 C 0.3961(7) 0.0194(5) 0.1665(3) 0.0266(17) Uani 1 1 d .
C10 C 0.2693(7) 0.0010(4) 0.1765(4) 0.0275(17) Uani 1 1 d .
C11 C 0.2410(9) -0.0069(6) 0.2317(4) 0.043(2) Uani 1 1 d .
H11 H 0.1558 -0.0183 0.2373 0.052 Uiso 1 1 calc R
C12 C 0.3328(10) 0.0014(6) 0.2785(4) 0.049(3) Uani 1 1 d .
H12 H 0.3107 -0.0005 0.3162 0.059 Uiso 1 1 calc R
C13 C 0.4600(10) 0.0129(6) 0.2699(4) 0.045(2) Uani 1 1 d .
H13 H 0.5255 0.0159 0.3020 0.055 Uiso 1 1 calc R
C14 C 0.1702(8) -0.0152(5) 0.1251(4) 0.033(2) Uani 1 1 d .
C15 C 0.1823(10) -0.0970(5) 0.1080(5) 0.049(3) Uani 1 1 d .
H15A H 0.1136 -0.1094 0.0769 0.074 Uiso 1 1 calc R
H15B H 0.1755 -0.1289 0.1412 0.074 Uiso 1 1 calc R
H15C H 0.2655 -0.1050 0.0951 0.074 Uiso 1 1 calc R
C16 C 0.0310(8) -0.0013(6) 0.1356(4) 0.044(2) Uani 1 1 d .
H16A H 0.0221 0.0504 0.1475 0.065 Uiso 1 1 calc R
H16B H 0.0103 -0.0346 0.1658 0.065 Uiso 1 1 calc R
H16C H -0.0276 -0.0107 0.1002 0.065 Uiso 1 1 calc R
C17 C 0.1909(7) 0.0345(5) 0.0758(4) 0.0287(18) Uani 1 1 d .
C18 C 0.1980(7) 0.0178(5) 0.0187(4) 0.0317(19) Uani 1 1 d .
H18 H 0.2014 -0.0303 0.0024 0.038 Uiso 1 1 calc R
C19 C 0.1992(7) 0.0871(5) -0.0104(4) 0.0324(18) Uani 1 1 d .
H19 H 0.2035 0.0948 -0.0499 0.039 Uiso 1 1 calc R
C20 C 0.1927(7) 0.1414(5) 0.0314(3) 0.0275(18) Uani 1 1 d .
C21 C 0.1710(8) 0.2233(5) 0.0238(4) 0.0305(19) Uani 1 1 d .
C22 C 0.1891(11) 0.2473(6) -0.0366(4) 0.052(3) Uani 1 1 d .
H22A H 0.2762 0.2351 -0.0434 0.078 Uiso 1 1 calc R
H22B H 0.1755 0.3010 -0.0407 0.078 Uiso 1 1 calc R
H22C H 0.1271 0.2212 -0.0646 0.078 Uiso 1 1 calc R
C23 C 0.0308(9) 0.2384(6) 0.0318(5) 0.050(3) Uani 1 1 d .
H23A H -0.0262 0.2064 0.0059 0.074 Uiso 1 1 calc R
H23B H 0.0099 0.2906 0.0232 0.074 Uiso 1 1 calc R
H23C H 0.0195 0.2276 0.0715 0.074 Uiso 1 1 calc R
C24 C 0.2706(8) 0.2625(4) 0.0665(4) 0.0285(18) Uani 1 1 d .
C29 C 0.3975(7) 0.2327(5) 0.0735(4) 0.0277(17) Uani 1 1 d .
C28 C 0.4920(8) 0.2796(5) 0.1044(4) 0.0328(19) Uani 1 1 d .
C27 C 0.4606(10) 0.3435(5) 0.1329(4) 0.044(2) Uani 1 1 d .
H27 H 0.5262 0.3717 0.1549 0.052 Uiso 1 1 calc R
C26 C 0.3342(11) 0.3658(6) 0.1294(5) 0.058(3) Uani 1 1 d .
H26 H 0.3122 0.4072 0.1509 0.069 Uiso 1 1 calc R
C25 C 0.2397(9) 0.3272(6) 0.0942(5) 0.046(2) Uani 1 1 d .
H25 H 0.1539 0.3447 0.0890 0.055 Uiso 1 1 calc R
C30 C 0.6323(8) 0.2590(5) 0.1016(4) 0.0332(19) Uani 1 1 d .
C31 C 0.6626(10) 0.2826(6) 0.0423(5) 0.050(3) Uani 1 1 d .
H31A H 0.7530 0.2729 0.0399 0.075 Uiso 1 1 calc R
H31B H 0.6449 0.3357 0.0366 0.075 Uiso 1 1 calc R
H31C H 0.6090 0.2541 0.0125 0.075 Uiso 1 1 calc R
C32 C 0.7272(9) 0.2977(6) 0.1485(5) 0.046(3) Uani 1 1 d .
H32A H 0.7008 0.2887 0.1861 0.069 Uiso 1 1 calc R
H32B H 0.7275 0.3512 0.1411 0.069 Uiso 1 1 calc R
H32C H 0.8133 0.2776 0.1481 0.069 Uiso 1 1 calc R
C33 C 0.0814(13) 0.2944(8) 0.2335(8) 0.084(5) Uani 1 1 d U
H33A H 0.0329 0.3139 0.1975 0.101 Uiso 1 1 calc R
H33B H 0.1605 0.3240 0.2431 0.101 Uiso 1 1 calc R
C34 C 0.0041(17) 0.2980(9) 0.2797(8) 0.101(6) Uani 1 1 d U
H34A H 0.0550 0.3184 0.3149 0.121 Uiso 1 1 calc R
H34B H -0.0713 0.3304 0.2688 0.121 Uiso 1 1 calc R
C35 C -0.0357(18) 0.2235(10) 0.2894(8) 0.114(6) Uani 1 1 d U
H35A H -0.1298 0.2208 0.2878 0.137 Uiso 1 1 calc R
H35B H 0.0053 0.2051 0.3272 0.137 Uiso 1 1 calc R
C36 C 0.0067(14) 0.1796(7) 0.2425(8) 0.091(5) Uani 1 1 d U
H36A H 0.0333 0.1291 0.2558 0.110 Uiso 1 1 calc R
H36B H -0.0627 0.1755 0.2096 0.110 Uiso 1 1 calc R
C37 C 0.5643(14) 0.2636(11) 0.3047(7) 0.094(3) Uani 1 1 d U
H37A H 0.5766 0.3181 0.3075 0.113 Uiso 1 1 calc R
H37B H 0.6128 0.2443 0.2749 0.113 Uiso 1 1 calc R
C38 C 0.6099(16) 0.2272(11) 0.3618(7) 0.104(4) Uani 1 1 d U
H38A H 0.6541 0.1796 0.3567 0.125 Uiso 1 1 calc R
H38B H 0.6683 0.2602 0.3869 0.125 Uiso 1 1 calc R
C39 C 0.4954(16) 0.2156(12) 0.3840(7) 0.108(4) Uani 1 1 d U
H39A H 0.4920 0.2492 0.4169 0.129 Uiso 1 1 calc R
H39B H 0.4928 0.1638 0.3980 0.129 Uiso 1 1 calc R
C40 C 0.3871(14) 0.2286(10) 0.3418(6) 0.090(3) Uani 1 1 d U
H40A H 0.3324 0.1837 0.3368 0.108 Uiso 1 1 calc R
H40B H 0.3355 0.2702 0.3539 0.108 Uiso 1 1 calc R
N1 N 0.6015(6) 0.1434(4) 0.1555(3) 0.0268(15) Uani 1 1 d .
N2 N 0.1953(6) 0.1102(4) 0.0843(3) 0.0279(15) Uani 1 1 d .
K1 K 0.3317(2) 0.18474(14) 0.19420(10) 0.0502(6) Uani 1 1 d .
Th1 Th 0.43687(3) 0.086397(17) 0.070215(13) 0.02560(10) Uani 1 1 d .
O1 O 0.4311(9) 0.2462(6) 0.2906(4) 0.082(2) Uani 1 1 d U
O2 O 0.1110(10) 0.2198(6) 0.2273(5) 0.098(4) Uani 1 1 d U
Cl1 Cl 0.50626(19) 0.07489(12) -0.04150(9) 0.0326(5) Uani 1 1 d .
C41 C -0.036(3) 0.500(2) 0.1281(12) 0.286(14) Uani 1 1 d DU
H41A H -0.1058 0.4679 0.1105 0.428 Uiso 1 1 calc R
H41B H -0.0714 0.5401 0.1493 0.428 Uiso 1 1 calc R
H41C H 0.0244 0.4708 0.1546 0.428 Uiso 1 1 calc R
C42 C 0.033(4) 0.533(2) 0.0812(9) 0.288(14) Uani 1 1 d DU
H42A H 0.1260 0.5218 0.0880 0.345 Uiso 1 1 calc R
H42B H 0.0218 0.5879 0.0788 0.345 Uiso 1 1 calc R
C43 C -0.034(3) 0.494(3) 0.0263(7) 0.291(14) Uani 1 1 d DU
H43A H -0.0391 0.4404 0.0339 0.350 Uiso 1 1 calc R
H43B H -0.1226 0.5134 0.0175 0.350 Uiso 1 1 calc R

loop_
_atom_site_aniso_label
_atom_site_aniso_U_11
_atom_site_aniso_U_22
_atom_site_aniso_U_33
_atom_site_aniso_U_23
_atom_site_aniso_U_13
_atom_site_aniso_U_12
C1 0.021(4) 0.030(4) 0.029(4) -0.009(3) 0.004(3) -0.002(3)
C2 0.014(4) 0.041(5) 0.038(5) -0.005(4) 0.006(3) -0.010(3)
C3 0.015(4) 0.035(5) 0.041(5) -0.005(4) 0.005(3) 0.003(3)
C4 0.018(4) 0.027(5) 0.030(4) -0.002(3) -0.002(3) 0.003(3)
C5 0.023(4) 0.037(5) 0.035(5) 0.010(4) -0.004(3) -0.005(4)
C6 0.034(5) 0.033(5) 0.067(7) 0.019(5) 0.005(5) 0.003(4)
C7 0.044(6) 0.059(7) 0.040(6) 0.013(5) -0.013(4) -0.014(5)
C8 0.029(4) 0.022(4) 0.041(5) 0.006(4) 0.002(4) 0.002(3)
C9 0.024(4) 0.028(4) 0.028(4) 0.000(3) 0.007(3) 0.003(3)
C10 0.023(4) 0.023(4) 0.037(5) 0.004(3) 0.004(3) 0.004(3)
C11 0.032(5) 0.056(6) 0.045(6) 0.007(5) 0.017(4) -0.002(4)
C12 0.052(6) 0.065(7) 0.034(5) 0.018(5) 0.014(5) 0.004(5)
C13 0.045(6) 0.048(6) 0.042(6) 0.014(5) 0.001(4) 0.001(5)
C14 0.024(4) 0.031(5) 0.047(5) -0.005(4) 0.013(4) -0.001(3)
C15 0.044(6) 0.037(6) 0.070(7) -0.008(5) 0.019(5) -0.010(4)
C16 0.026(5) 0.056(7) 0.049(6) -0.001(5) 0.007(4) -0.001(4)
C17 0.018(4) 0.026(4) 0.043(5) -0.012(4) 0.008(3) -0.003(3)
C18 0.021(4) 0.037(5) 0.037(5) -0.015(4) 0.006(3) 0.003(3)
C19 0.023(4) 0.045(5) 0.029(4) -0.007(4) 0.001(3) 0.009(4)
C20 0.019(4) 0.039(5) 0.025(4) -0.002(4) 0.003(3) 0.006(3)
C21 0.022(4) 0.037(5) 0.031(4) -0.002(4) 0.001(3) 0.007(3)
C22 0.058(7) 0.054(7) 0.038(5) 0.009(5) -0.009(5) 0.010(5)
C23 0.032(5) 0.046(6) 0.069(7) -0.008(5) -0.001(5) 0.009(4)
C24 0.027(4) 0.021(4) 0.039(5) 0.004(4) 0.007(3) 0.002(3)
C29 0.019(4) 0.025(4) 0.039(5) 0.001(4) 0.002(3) -0.001(3)
C28 0.031(4) 0.028(5) 0.040(5) 0.002(4) 0.008(4) -0.001(4)
C27 0.045(6) 0.032(5) 0.053(6) -0.013(5) 0.003(5) -0.004(4)
C26 0.054(7) 0.043(6) 0.075(8) -0.018(6) 0.010(6) 0.009(5)
C25 0.034(5) 0.044(6) 0.062(7) -0.009(5) 0.011(5) 0.012(4)
C30 0.024(4) 0.030(5) 0.047(5) -0.002(4) 0.007(4) -0.003(3)
C31 0.051(6) 0.038(6) 0.066(7) 0.014(5) 0.023(5) 0.000(5)
C32 0.030(5) 0.035(5) 0.071(7) -0.013(5) -0.003(5) -0.009(4)
C33 0.060(8) 0.062(9) 0.136(14) -0.026(9) 0.034(9) -0.009(7)
C34 0.104(12) 0.080(11) 0.127(14) -0.050(10) 0.046(11) -0.003(9)
C35 0.116(14) 0.110(14) 0.134(16) -0.030(12) 0.077(12) -0.019(11)
C36 0.076(9) 0.051(8) 0.159(16) -0.008(9) 0.059(10) -0.014(7)
C37 0.079(6) 0.125(8) 0.078(6) -0.005(6) 0.013(5) -0.005(6)
C38 0.086(6) 0.138(9) 0.085(7) 0.000(7) 0.001(6) -0.004(7)
C39 0.091(7) 0.152(9) 0.077(6) 0.009(7) 0.003(5) -0.001(7)
C40 0.080(6) 0.133(8) 0.057(6) -0.002(6) 0.015(5) -0.006(6)
N1 0.023(3) 0.028(4) 0.029(4) -0.003(3) 0.002(3) 0.000(3)
N2 0.020(3) 0.033(4) 0.032(4) -0.005(3) 0.008(3) 0.005(3)
K1 0.0616(14) 0.0525(14) 0.0404(12) -0.0079(10) 0.0205(11) 0.0058(11)
Th1 0.01794(14) 0.02935(16) 0.02978(16) -0.00213(15) 0.00436(10) -0.00088(13)
O1 0.075(5) 0.118(7) 0.057(4) -0.015(5) 0.019(4) -0.007(5)
O2 0.092(7) 0.075(7) 0.145(10) -0.048(7) 0.075(7) -0.018(5)
Cl1 0.0298(10) 0.0354(12) 0.0341(10) -0.0043(9) 0.0093(8) 0.0001(8)
C41 0.20(3) 0.39(4) 0.26(4) 0.02(3) -0.01(2) 0.01(2)
C42 0.20(3) 0.39(4) 0.26(4) 0.03(3) -0.01(2) 0.01(2)
C43 0.21(3) 0.39(4) 0.27(4) 0.03(3) -0.01(2) 0.02(2)

loop_
_atom_type_symbol
_atom_type_description
_atom_type_scat_dispersion_real
_atom_type_scat_dispersion_imag
_atom_type_scat_source
C C 0.0033 0.0016 'International Tables Vol C Tables 4.2.6.8 and 6.1.1.4'
H H 0.0000 0.0000 'International Tables Vol C Tables 4.2.6.8 and 6.1.1.4'
N N 0.0061 0.0033 'International Tables Vol C Tables 4.2.6.8 and 6.1.1.4'
K K 0.2009 0.2494 'International Tables Vol C Tables 4.2.6.8 and 6.1.1.4'
Th Th -7.2400 8.8979 'International Tables Vol C Tables 4.2.6.8 and 6.1.1.4'
O O 0.0106 0.0060 'International Tables Vol C Tables 4.2.6.8 and 6.1.1.4'
Cl Cl 0.1484 0.1585 'International Tables Vol C Tables 4.2.6.8 and 6.1.1.4'

loop_
_geom_angle_atom_site_label_1
_geom_angle_atom_site_label_2
_geom_angle_atom_site_label_3
_geom_angle
_geom_angle_site_symmetry_1
_geom_angle_site_symmetry_3
N1 C1 C2 110.6(8) . .
N1 C1 C30 120.2(7) . .
C2 C1 C30 129.0(8) . .
N1 C1 Th1 70.6(4) . .
C2 C1 Th1 81.0(5) . .
C30 C1 Th1 119.1(5) . .
C1 C2 C3 106.2(7) . .
C1 C2 Th1 70.7(4) . .
C3 C2 Th1 75.8(4) . .
C1 C2 H2 126.9 . .
C3 C2 H2 126.9 . .
Th1 C2 H2 118.6 . .
C4 C3 C2 106.3(7) . .
C4 C3 Th1 69.8(4) . .
C2 C3 Th1 76.0(4) . .
C4 C3 H3 126.8 . .
C2 C3 H3 126.8 . .
Th1 C3 H3 119.3 . .
N1 C4 C3 110.7(7) . .
N1 C4 C5 120.5(7) . .
C3 C4 C5 128.4(8) . .
N1 C4 Th1 71.6(4) . .
C3 C4 Th1 82.0(5) . .
C5 C4 Th1 118.8(5) . .
C6 C5 C4 111.6(8) . .
C6 C5 C8 108.1(7) . .
C4 C5 C8 108.5(7) . .
C6 C5 C7 108.8(8) . .
C4 C5 C7 106.9(7) . .
C8 C5 C7 113.1(8) . .
C5 C6 H6A 109.5 . .
C5 C6 H6B 109.5 . .
H6A C6 H6B 109.5 . .
C5 C6 H6C 109.5 . .
H6A C6 H6C 109.5 . .
H6B C6 H6C 109.5 . .
C5 C7 H7A 109.5 . .
C5 C7 H7B 109.5 . .
H7A C7 H7B 109.5 . .
C5 C7 H7C 109.5 . .
H7A C7 H7C 109.5 . .
H7B C7 H7C 109.5 . .
C13 C8 C9 121.7(8) . .
C13 C8 C5 120.4(8) . .
C9 C8 C5 117.6(8) . .
C13 C8 K1 92.2(6) . .
C9 C8 K1 67.1(5) . .
C5 C8 K1 116.1(5) . .
C8 C9 C10 115.8(7) . .
C8 C9 Th1 120.7(6) . .
C10 C9 Th1 121.1(6) . .
C8 C9 K1 88.4(5) . .
C10 C9 K1 87.1(5) . .
Th1 C9 K1 79.3(2) . .
C11 C10 C9 120.8(8) . .
C11 C10 C14 121.1(8) . .
C9 C10 C14 117.9(7) . .
C11 C10 K1 92.7(6) . .
C9 C10 K1 67.9(4) . .
C14 C10 K1 112.7(5) . .
C12 C11 C10 121.6(9) . .
C12 C11 H11 119.2 . .
C10 C11 H11 119.2 . .
C11 C12 C13 118.8(9) . .
C11 C12 H12 120.6 . .
C13 C12 H12 120.6 . .
C8 C13 C12 120.6(9) . .
C8 C13 H13 119.7 . .
C12 C13 H13 119.7 . .
C17 C14 C10 110.1(7) . .
C17 C14 C15 109.9(8) . .
C10 C14 C15 108.7(8) . .
C17 C14 C16 105.9(7) . .
C10 C14 C16 113.9(7) . .
C15 C14 C16 108.4(7) . .
C14 C15 H15A 109.5 . .
C14 C15 H15B 109.5 . .
H15A C15 H15B 109.5 . .
C14 C15 H15C 109.5 . .
H15A C15 H15C 109.5 . .
H15B C15 H15C 109.5 . .
C14 C16 H16A 109.5 . .
C14 C16 H16B 109.5 . .
H16A C16 H16B 109.5 . .
C14 C16 H16C 109.5 . .
H16A C16 H16C 109.5 . .
H16B C16 H16C 109.5 . .
N2 C17 C18 110.4(8) . .
N2 C17 C14 118.8(7) . .
C18 C17 C14 130.6(8) . .
N2 C17 Th1 70.3(4) . .
C18 C17 Th1 81.2(5) . .
C14 C17 Th1 118.4(5) . .
C17 C18 C19 106.3(7) . .
C17 C18 Th1 70.6(5) . .
C19 C18 Th1 76.2(5) . .
C17 C18 H18 126.8 . .
C19 C18 H18 126.8 . .
Th1 C18 H18 118.4 . .
C20 C19 C18 105.6(7) . .
C20 C19 Th1 70.7(4) . .
C18 C19 Th1 75.5(5) . .
C20 C19 H19 127.2 . .
C18 C19 H19 127.2 . .
Th1 C19 H19 118.8 . .
N2 C20 C19 111.1(8) . .
N2 C20 C21 119.9(7) . .
C19 C20 C21 128.8(8) . .
N2 C20 Th1 70.0(4) . .
C19 C20 Th1 81.1(5) . .
C21 C20 Th1 120.4(5) . .
C20 C21 C24 107.3(7) . .
C20 C21 C22 110.7(8) . .
C24 C21 C22 108.7(8) . .
C20 C21 C23 106.8(7) . .
C24 C21 C23 114.9(7) . .
C22 C21 C23 108.4(8) . .
C21 C22 H22A 109.5 . .
C21 C22 H22B 109.5 . .
H22A C22 H22B 109.5 . .
C21 C22 H22C 109.5 . .
H22A C22 H22C 109.5 . .
H22B C22 H22C 109.5 . .
C21 C23 H23A 109.5 . .
C21 C23 H23B 109.5 . .
H23A C23 H23B 109.5 . .
C21 C23 H23C 109.5 . .
H23A C23 H23C 109.5 . .
H23B C23 H23C 109.5 . .
C25 C24 C29 122.4(8) . .
C25 C24 C21 120.8(8) . .
C29 C24 C21 116.7(7) . .
C25 C24 K1 87.4(6) . .
C29 C24 K1 71.2(5) . .
C21 C24 K1 115.7(5) . .
C28 C29 C24 114.3(7) . .
C28 C29 Th1 120.0(6) . .
C24 C29 Th1 120.9(5) . .
C28 C29 K1 86.0(5) . .
C24 C29 K1 83.3(5) . .
Th1 C29 K1 79.1(2) . .
C27 C28 C29 122.5(8) . .
C27 C28 C30 121.0(8) . .
C29 C28 C30 116.4(7) . .
C27 C28 K1 86.5(6) . .
C29 C28 K1 69.0(5) . .
C30 C28 K1 118.6(5) . .
C26 C27 C28 120.2(9) . .
C26 C27 H27 119.9 . .
C28 C27 H27 119.9 . .
C27 C26 C25 119.6(10) . .
C27 C26 H26 120.2 . .
C25 C26 H26 120.2 . .
C26 C25 C24 120.1(9) . .
C26 C25 K1 81.9(7) . .
C24 C25 K1 69.3(5) . .
C26 C25 H25 120.0 . .
C24 C25 H25 120.0 . .
K1 C25 H25 119.7 . .
C1 C30 C28 107.6(7) . .
C1 C30 C31 111.2(8) . .
C28 C30 C31 107.3(8) . .
C1 C30 C32 108.5(7) . .
C28 C30 C32 113.0(8) . .
C31 C30 C32 109.2(8) . .
C30 C31 H31A 109.5 . .
C30 C31 H31B 109.5 . .
H31A C31 H31B 109.5 . .
C30 C31 H31C 109.5 . .
H31A C31 H31C 109.5 . .
H31B C31 H31C 109.5 . .
C30 C32 H32A 109.5 . .
C30 C32 H32B 109.5 . .
H32A C32 H32B 109.5 . .
C30 C32 H32C 109.5 . .
H32A C32 H32C 109.5 . .
H32B C32 H32C 109.5 . .
O2 C33 C34 106.4(13) . .
O2 C33 K1 40.9(6) . .
C34 C33 K1 138.1(12) . .
O2 C33 H33A 110.5 . .
C34 C33 H33A 110.5 . .
K1 C33 H33A 106.8 . .
O2 C33 H33B 110.5 . .
C34 C33 H33B 110.5 . .
K1 C33 H33B 73.9 . .
H33A C33 H33B 108.6 . .
C35 C34 C33 106.5(12) . .
C35 C34 H34A 110.4 . .
C33 C34 H34A 110.4 . .
C35 C34 H34B 110.4 . .
C33 C34 H34B 110.4 . .
H34A C34 H34B 108.6 . .
C34 C35 C36 104.8(13) . .
C34 C35 H35A 110.8 . .
C36 C35 H35A 110.8 . .
C34 C35 H35B 110.8 . .
C36 C35 H35B 110.8 . .
H35A C35 H35B 108.9 . .
O2 C36 C35 104.4(12) . .
O2 C36 H36A 110.9 . .
C35 C36 H36A 110.9 . .
O2 C36 H36B 110.9 . .
C35 C36 H36B 110.9 . .
H36A C36 H36B 108.9 . .
O1 C37 C38 106.7(13) . .
O1 C37 H37A 110.4 . .
C38 C37 H37A 110.4 . .
O1 C37 H37B 110.4 . .
C38 C37 H37B 110.4 . .
H37A C37 H37B 108.6 . .
C39 C38 C37 102.5(14) . .
C39 C38 H38A 111.3 . .
C37 C38 H38A 111.3 . .
C39 C38 H38B 111.3 . .
C37 C38 H38B 111.3 . .
H38A C38 H38B 109.2 . .
C38 C39 C40 111.4(15) . .
C38 C39 H39A 109.4 . .
C40 C39 H39A 109.4 . .
C38 C39 H39B 109.4 . .
C40 C39 H39B 109.4 . .
H39A C39 H39B 108.0 . .
O1 C40 C39 108.0(13) . .
O1 C40 K1 39.2(6) . .
C39 C40 K1 130.8(11) . .
O1 C40 H40A 110.1 . .
C39 C40 H40A 110.1 . .
K1 C40 H40A 71.9 . .
O1 C40 H40B 110.1 . .
C39 C40 H40B 110.1 . .
K1 C40 H40B 115.6 . .
H40A C40 H40B 108.4 . .
C1 N1 C4 106.0(7) . .
C1 N1 Th1 80.3(4) . .
C4 N1 Th1 79.1(4) . .
C1 N1 K1 122.1(5) . .
C4 N1 K1 121.2(5) . .
Th1 N1 K1 78.13(16) . .
C20 N2 C17 106.3(7) . .
C20 N2 Th1 81.1(4) . .
C17 N2 Th1 80.5(4) . .
C20 N2 K1 122.3(5) . .
C17 N2 K1 123.6(5) . .
Th1 N2 K1 80.45(18) . .
O1 K1 O2 84.4(3) . .
O1 K1 N2 175.6(2) . .
O2 K1 N2 91.5(3) . .
O1 K1 C9 120.7(3) . .
O2 K1 C9 121.0(3) . .
N2 K1 C9 60.2(2) . .
O1 K1 C29 123.9(3) . .
O2 K1 C29 121.4(3) . .
N2 K1 C29 59.8(2) . .
C9 K1 C29 89.4(2) . .
O1 K1 N1 94.8(2) . .
O2 K1 N1 179.2(3) . .
N2 K1 N1 89.24(17) . .
C9 K1 N1 59.51(19) . .
C29 K1 N1 58.99(19) . .
O1 K1 C24 128.1(3) . .
O2 K1 C24 95.9(3) . .
N2 K1 C24 53.9(2) . .
C9 K1 C24 103.4(2) . .
C29 K1 C24 25.51(19) . .
N1 K1 C24 84.49(19) . .
O1 K1 C28 99.1(3) . .
O2 K1 C28 127.6(3) . .
N2 K1 C28 84.7(2) . .
C9 K1 C28 101.9(2) . .
C29 K1 C28 25.0(2) . .
N1 K1 C28 52.4(2) . .
C24 K1 C28 42.2(2) . .
O1 K1 C10 124.6(3) . .
O2 K1 C10 96.1(3) . .
N2 K1 C10 54.1(2) . .
C9 K1 C10 24.95(19) . .
C29 K1 C10 102.8(2) . .
N1 K1 C10 84.43(19) . .
C24 K1 C10 107.1(2) . .
C28 K1 C10 121.7(2) . .
O1 K1 C8 96.5(3) . .
O2 K1 C8 127.0(3) . .
N2 K1 C8 84.6(2) . .
C9 K1 C8 24.5(2) . .
C29 K1 C8 101.7(2) . .
N1 K1 C8 53.09(19) . .
C24 K1 C8 122.0(2) . .
C28 K1 C8 104.6(2) . .
C10 K1 C8 41.5(2) . .
O1 K1 C25 108.2(3) . .
O2 K1 C25 81.6(3) . .
N2 K1 C25 72.8(2) . .
C9 K1 C25 126.7(2) . .
C29 K1 C25 43.1(2) . .
N1 K1 C25 98.6(2) . .
C24 K1 C25 23.3(2) . .
C28 K1 C25 47.5(2) . .
C10 K1 C25 126.8(2) . .
C8 K1 C25 144.4(2) . .
O1 K1 C33 75.9(3) . .
O2 K1 C33 20.2(3) . .
N2 K1 C33 100.8(3) . .
C9 K1 C33 141.0(3) . .
C29 K1 C33 110.8(3) . .
N1 K1 C33 159.4(3) . .
C24 K1 C33 86.9(3) . .
C28 K1 C33 110.2(3) . .
C10 K1 C33 116.1(3) . .
C8 K1 C33 145.1(3) . .
C25 K1 C33 67.9(3) . .
N2 Th1 C9 72.0(2) . .
N2 Th1 N1 112.2(2) . .
C9 Th1 N1 72.5(2) . .
N2 Th1 C29 71.4(2) . .
C9 Th1 C29 112.2(3) . .
N1 Th1 C29 71.7(2) . .
N2 Th1 C4 126.7(2) . .
C9 Th1 C4 62.6(2) . .
N1 Th1 C4 29.4(2) . .
C29 Th1 C4 100.9(2) . .
N2 Th1 C17 29.3(2) . .
C9 Th1 C17 62.6(3) . .
N1 Th1 C17 127.3(2) . .
C29 Th1 C17 100.4(2) . .
C4 Th1 C17 125.2(3) . .
N2 Th1 C1 126.1(2) . .
C9 Th1 C1 101.4(2) . .
N1 Th1 C1 29.1(2) . .
C29 Th1 C1 62.0(2) . .
C4 Th1 C1 46.7(2) . .
C17 Th1 C1 151.3(2) . .
N2 Th1 C20 28.9(2) . .
C9 Th1 C20 100.7(2) . .
N1 Th1 C20 125.6(2) . .
C29 Th1 C20 61.2(2) . .
C4 Th1 C20 150.5(2) . .
C17 Th1 C20 46.4(3) . .
C1 Th1 C20 123.2(3) . .
N2 Th1 Cl1 120.52(16) . .
C9 Th1 Cl1 148.53(18) . .
N1 Th1 Cl1 120.02(15) . .
C29 Th1 Cl1 99.26(19) . .
C4 Th1 Cl1 112.75(17) . .
C17 Th1 Cl1 112.73(18) . .
C1 Th1 Cl1 93.26(17) . .
C20 Th1 Cl1 94.05(17) . .
N2 Th1 C18 48.0(2) . .
C9 Th1 C18 85.8(3) . .
N1 Th1 C18 155.4(2) . .
C29 Th1 C18 107.6(2) . .
C4 Th1 C18 143.8(3) . .
C17 Th1 C18 28.2(2) . .
C1 Th1 C18 168.9(3) . .
C20 Th1 C18 46.4(2) . .
Cl1 Th1 C18 84.58(17) . .
N2 Th1 C3 154.8(2) . .
C9 Th1 C3 85.6(2) . .
N1 Th1 C3 48.0(2) . .
C29 Th1 C3 108.4(2) . .
C4 Th1 C3 28.2(2) . .
C17 Th1 C3 143.5(3) . .
C1 Th1 C3 46.5(2) . .
C20 Th1 C3 169.3(3) . .
Cl1 Th1 C3 84.59(17) . .
C18 Th1 C3 143.6(2) . .
N2 Th1 C2 154.2(2) . .
C9 Th1 C2 109.1(2) . .
N1 Th1 C2 47.9(2) . .
C29 Th1 C2 85.1(2) . .
C4 Th1 C2 46.5(2) . .
C17 Th1 C2 171.3(3) . .
C1 Th1 C2 28.3(2) . .
C20 Th1 C2 141.7(3) . .
Cl1 Th1 C2 72.67(18) . .
C18 Th1 C2 155.7(2) . .
C3 Th1 C2 28.1(2) . .
C40 O1 C37 106.7(11) . .
C40 O1 K1 121.2(9) . .
C37 O1 K1 123.7(8) . .
C33 O2 C36 105.8(10) . .
C33 O2 K1 118.9(8) . .
C36 O2 K1 135.2(8) . .
Th1 Cl1 Th1 111.04(7) . 3_655
C42 C41 H41A 109.5 . .
C42 C41 H41B 109.5 . .
H41A C41 H41B 109.5 . .
C42 C41 H41C 109.5 . .
H41A C41 H41C 109.5 . .
H41B C41 H41C 109.5 . .
C41 C42 C43 102(2) . .
C41 C42 H42A 111.3 . .
C43 C42 H42A 111.3 . .
C41 C42 H42B 111.3 . .
C43 C42 H42B 111.3 . .
H42A C42 H42B 109.2 . .
C43 C43 C42 114(2) 3_565 .
C43 C43 H43A 108.8 3_565 .
C42 C43 H43A 108.8 . .
C43 C43 H43B 108.8 3_565 .
C42 C43 H43B 108.8 . .
H43A C43 H43B 107.7 . .

loop_
_geom_bond_atom_site_label_1
_geom_bond_atom_site_label_2
_geom_bond_distance
_geom_bond_site_symmetry_2
C1 N1 1.373(10) .
C1 C2 1.399(11) .
C1 C30 1.491(12) .
C1 Th1 2.786(8) .
C2 C3 1.416(12) .
C2 Th1 2.915(7) .
C2 H2 0.9500 .
C3 C4 1.391(11) .
C3 Th1 2.913(8) .
C3 H3 0.9500 .
C4 N1 1.379(10) .
C4 C5 1.507(11) .
C4 Th1 2.760(7) .
C5 C6 1.494(13) .
C5 C8 1.528(12) .
C5 C7 1.554(12) .
C6 H6A 0.9800 .
C6 H6B 0.9800 .
C6 H6C 0.9800 .
C7 H7A 0.9800 .
C7 H7B 0.9800 .
C7 H7C 0.9800 .
C8 C13 1.376(13) .
C8 C9 1.415(12) .
C8 K1 3.411(8) .
C9 C10 1.431(11) .
C9 Th1 2.658(8) .
C9 K1 3.143(8) .
C10 C11 1.383(12) .
C10 C14 1.512(12) .
C10 K1 3.388(9) .
C11 C12 1.367(14) .
C11 H11 0.9500 .
C12 C13 1.402(14) .
C12 H12 0.9500 .
C13 H13 0.9500 .
C14 C17 1.507(13) .
C14 C15 1.537(13) .
C14 C16 1.544(11) .
C15 H15A 0.9800 .
C15 H15B 0.9800 .
C15 H15C 0.9800 .
C16 H16A 0.9800 .
C16 H16B 0.9800 .
C16 H16C 0.9800 .
C17 N2 1.378(11) .
C17 C18 1.392(12) .
C17 Th1 2.780(8) .
C18 C19 1.425(13) .
C18 Th1 2.911(8) .
C18 H18 0.9500 .
C19 C20 1.396(12) .
C19 Th1 2.921(8) .
C19 H19 0.9500 .
C20 N2 1.363(11) .
C20 C21 1.499(12) .
C20 Th1 2.790(8) .
C21 C24 1.520(12) .
C21 C22 1.524(13) .
C21 C23 1.543(12) .
C22 H22A 0.9800 .
C22 H22B 0.9800 .
C22 H22C 0.9800 .
C23 H23A 0.9800 .
C23 H23B 0.9800 .
C23 H23C 0.9800 .
C24 C25 1.396(12) .
C24 C29 1.431(11) .
C24 K1 3.299(9) .
C29 C28 1.424(12) .
C29 Th1 2.670(8) .
C29 K1 3.144(9) .
C28 C27 1.396(13) .
C28 C30 1.536(11) .
C28 K1 3.360(9) .
C27 C26 1.384(14) .
C27 H27 0.9500 .
C26 C25 1.389(15) .
C26 H26 0.9500 .
C25 K1 3.524(11) .
C25 H25 0.9500 .
C30 C31 1.539(13) .
C30 C32 1.546(12) .
C31 H31A 0.9800 .
C31 H31B 0.9800 .
C31 H31C 0.9800 .
C32 H32A 0.9800 .
C32 H32B 0.9800 .
C32 H32C 0.9800 .
C33 O2 1.392(16) .
C33 C34 1.45(2) .
C33 K1 3.526(13) .
C33 H33A 0.9900 .
C33 H33B 0.9900 .
C34 C35 1.43(2) .
C34 H34A 0.9900 .
C34 H34B 0.9900 .
C35 C36 1.48(2) .
C35 H35A 0.9900 .
C35 H35B 0.9900 .
C36 O2 1.406(14) .
C36 H36A 0.9900 .
C36 H36B 0.9900 .
C37 O1 1.432(17) .
C37 C38 1.51(2) .
C37 H37A 0.9900 .
C37 H37B 0.9900 .
C38 C39 1.40(2) .
C38 H38A 0.9900 .
C38 H38B 0.9900 .
C39 C40 1.42(2) .
C39 H39A 0.9900 .
C39 H39B 0.9900 .
C40 O1 1.390(15) .
C40 K1 3.534(14) .
C40 H40A 0.9900 .
C40 H40B 0.9900 .
N1 Th1 2.666(7) .
N1 K1 3.199(7) .
N2 Th1 2.653(6) .
N2 K1 3.084(7) .
K1 O1 2.608(9) .
K1 O2 2.636(9) .
Th1 Cl1 2.840(2) .
Cl1 Th1 3.060(2) 3_655
C41 C42 1.534(19) .
C41 H41A 0.9800 .
C41 H41B 0.9800 .
C41 H41C 0.9800 .
C42 C43 1.553(19) .
C42 H42A 0.9900 .
C42 H42B 0.9900 .
C43 C43 1.532(19) 3_565
C43 H43A 0.9900 .
C43 H43B 0.9900 .

loop_
_geom_torsion_atom_site_label_1
_geom_torsion_atom_site_label_2
_geom_torsion_atom_site_label_3
_geom_torsion_atom_site_label_4
_geom_torsion
_geom_torsion_site_symmetry_4
N1 C1 C2 C3 -2.9(9) .
C30 C1 C2 C3 171.5(8) .
Th1 C1 C2 C3 -68.2(5) .
N1 C1 C2 Th1 65.3(5) .
C30 C1 C2 Th1 -120.3(9) .
C1 C2 C3 C4 1.0(9) .
Th1 C2 C3 C4 -63.6(5) .
C1 C2 C3 Th1 64.6(5) .
C2 C3 C4 N1 1.1(9) .
Th1 C3 C4 N1 -66.8(5) .
C2 C3 C4 C5 -171.4(7) .
Th1 C3 C4 C5 120.7(8) .
C2 C3 C4 Th1 67.9(6) .
N1 C4 C5 C6 173.6(7) .
C3 C4 C5 C6 -14.4(12) .
Th1 C4 C5 C6 89.1(7) .
N1 C4 C5 C8 54.7(10) .
C3 C4 C5 C8 -133.3(9) .
Th1 C4 C5 C8 -29.8(9) .
N1 C4 C5 C7 -67.5(10) .
C3 C4 C5 C7 104.4(10) .
Th1 C4 C5 C7 -152.1(6) .
C6 C5 C8 C13 92.2(10) .
C4 C5 C8 C13 -146.7(9) .
C7 C5 C8 C13 -28.2(12) .
C6 C5 C8 C9 -81.5(9) .
C4 C5 C8 C9 39.6(10) .
C7 C5 C8 C9 158.0(8) .
C6 C5 C8 K1 -158.0(6) .
C4 C5 C8 K1 -36.9(8) .
C7 C5 C8 K1 81.5(8) .
C13 C8 C9 C10 -8.3(12) .
C5 C8 C9 C10 165.4(7) .
K1 C8 C9 C10 -86.1(7) .
C13 C8 C9 Th1 154.3(7) .
C5 C8 C9 Th1 -32.0(10) .
K1 C8 C9 Th1 76.5(5) .
C13 C8 C9 K1 77.8(9) .
C5 C8 C9 K1 -108.5(7) .
C8 C9 C10 C11 7.3(12) .
Th1 C9 C10 C11 -155.2(7) .
K1 C9 C10 C11 -79.5(8) .
C8 C9 C10 C14 -168.2(7) .
Th1 C9 C10 C14 29.2(10) .
K1 C9 C10 C14 104.9(7) .
C8 C9 C10 K1 86.8(7) .
Th1 C9 C10 K1 -75.7(4) .
C9 C10 C11 C12 -1.1(15) .
C14 C10 C11 C12 174.3(9) .
K1 C10 C11 C12 -66.9(10) .
C10 C11 C12 C13 -4.6(16) .
C9 C8 C13 C12 3.0(15) .
C5 C8 C13 C12 -170.5(9) .
K1 C8 C13 C12 67.3(10) .
C11 C12 C13 C8 3.7(16) .
C11 C10 C14 C17 148.1(8) .
C9 C10 C14 C17 -36.3(10) .
K1 C10 C14 C17 39.8(7) .
C11 C10 C14 C15 -91.5(10) .
C9 C10 C14 C15 84.1(9) .
K1 C10 C14 C15 160.2(5) .
C11 C10 C14 C16 29.4(12) .
C9 C10 C14 C16 -155.0(8) .
K1 C10 C14 C16 -78.9(8) .
C10 C14 C17 N2 -54.6(9) .
C15 C14 C17 N2 -174.3(7) .
C16 C14 C17 N2 68.9(9) .
C10 C14 C17 C18 130.9(9) .
C15 C14 C17 C18 11.2(12) .
C16 C14 C17 C18 -105.6(10) .
C10 C14 C17 Th1 27.4(8) .
C15 C14 C17 Th1 -92.3(7) .
C16 C14 C17 Th1 150.8(6) .
N2 C17 C18 C19 -3.5(9) .
C14 C17 C18 C19 171.4(8) .
Th1 C17 C18 C19 -68.5(6) .
N2 C17 C18 Th1 65.0(5) .
C14 C17 C18 Th1 -120.1(9) .
C17 C18 C19 C20 0.0(8) .
Th1 C18 C19 C20 -64.7(5) .
C17 C18 C19 Th1 64.7(5) .
C18 C19 C20 N2 3.6(9) .
Th1 C19 C20 N2 -64.4(5) .
C18 C19 C20 C21 -169.8(8) .
Th1 C19 C20 C21 122.2(8) .
C18 C19 C20 Th1 68.0(5) .
N2 C20 C21 C24 54.2(9) .
C19 C20 C21 C24 -132.9(8) .
Th1 C20 C21 C24 -28.8(8) .
N2 C20 C21 C22 172.7(7) .
C19 C20 C21 C22 -14.4(12) .
Th1 C20 C21 C22 89.6(8) .
N2 C20 C21 C23 -69.5(9) .
C19 C20 C21 C23 103.4(10) .
Th1 C20 C21 C23 -152.6(6) .
C20 C21 C24 C25 -142.7(8) .
C22 C21 C24 C25 97.5(10) .
C23 C21 C24 C25 -24.1(12) .
C20 C21 C24 C29 41.3(10) .
C22 C21 C24 C29 -78.5(10) .
C23 C21 C24 C29 159.9(8) .
C20 C21 C24 K1 -39.6(8) .
C22 C21 C24 K1 -159.3(6) .
C23 C21 C24 K1 79.1(8) .
C25 C24 C29 C28 -8.4(13) .
C21 C24 C29 C28 167.5(8) .
K1 C24 C29 C28 -82.5(7) .
C25 C24 C29 Th1 147.1(7) .
C21 C24 C29 Th1 -36.9(10) .
K1 C24 C29 Th1 73.0(5) .
C25 C24 C29 K1 74.1(9) .
C21 C24 C29 K1 -109.9(7) .
C24 C29 C28 C27 9.6(13) .
Th1 C29 C28 C27 -146.2(8) .
K1 C29 C28 C27 -71.2(9) .
C24 C29 C28 C30 -166.7(8) .
Th1 C29 C28 C30 37.5(10) .
K1 C29 C28 C30 112.5(7) .
C24 C29 C28 K1 80.8(7) .
Th1 C29 C28 K1 -75.0(4) .
C29 C28 C27 C26 -3.6(16) .
C30 C28 C27 C26 172.6(10) .
K1 C28 C27 C26 -65.9(10) .
C28 C27 C26 C25 -4.3(18) .
C27 C26 C25 C24 5.5(18) .
C27 C26 C25 K1 65.8(11) .
C29 C24 C25 C26 1.2(15) .
C21 C24 C25 C26 -174.6(10) .
K1 C24 C25 C26 66.9(10) .
C29 C24 C25 K1 -65.7(8) .
C21 C24 C25 K1 118.5(8) .
N1 C1 C30 C28 -51.8(10) .
C2 C1 C30 C28 134.4(9) .
Th1 C1 C30 C28 31.6(9) .
N1 C1 C30 C31 -169.0(7) .
C2 C1 C30 C31 17.1(12) .
Th1 C1 C30 C31 -85.6(8) .
N1 C1 C30 C32 70.8(9) .
C2 C1 C30 C32 -103.0(10) .
Th1 C1 C30 C32 154.2(6) .
C27 C28 C30 C1 139.5(9) .
C29 C28 C30 C1 -44.1(10) .
K1 C28 C30 C1 35.2(9) .
C27 C28 C30 C31 -100.7(10) .
C29 C28 C30 C31 75.7(10) .
K1 C28 C30 C31 155.0(6) .
C27 C28 C30 C32 19.7(12) .
C29 C28 C30 C32 -163.9(8) .
K1 C28 C30 C32 -84.6(8) .
O2 C33 C34 C35 -14(2) .
K1 C33 C34 C35 -46(2) .
C33 C34 C35 C36 -7(2) .
C34 C35 C36 O2 26(2) .
O1 C37 C38 C39 -20(2) .
C37 C38 C39 C40 11(2) .
C38 C39 C40 O1 2(2) .
C38 C39 C40 K1 40(3) .
C2 C1 N1 C4 3.5(9) .
C30 C1 N1 C4 -171.4(7) .
Th1 C1 N1 C4 75.6(5) .
C2 C1 N1 Th1 -72.0(6) .
C30 C1 N1 Th1 113.1(7) .
C2 C1 N1 K1 -141.3(5) .
C30 C1 N1 K1 43.8(9) .
Th1 C1 N1 K1 -69.3(4) .
C3 C4 N1 C1 -2.9(9) .
C5 C4 N1 C1 170.4(7) .
Th1 C4 N1 C1 -76.5(5) .
C3 C4 N1 Th1 73.6(6) .
C5 C4 N1 Th1 -113.2(7) .
C3 C4 N1 K1 142.4(5) .
C5 C4 N1 K1 -44.4(9) .
Th1 C4 N1 K1 68.8(4) .
C19 C20 N2 C17 -5.7(9) .
C21 C20 N2 C17 168.3(7) .
Th1 C20 N2 C17 -77.3(5) .
C19 C20 N2 Th1 71.6(6) .
C21 C20 N2 Th1 -114.4(7) .
C19 C20 N2 K1 144.3(5) .
C21 C20 N2 K1 -41.6(9) .
Th1 C20 N2 K1 72.7(4) .
C18 C17 N2 C20 5.7(9) .
C14 C17 N2 C20 -169.9(7) .
Th1 C17 N2 C20 77.8(5) .
C18 C17 N2 Th1 -72.1(6) .
C14 C17 N2 Th1 112.3(7) .
C18 C17 N2 K1 -143.8(5) .
C14 C17 N2 K1 40.6(9) .
Th1 C17 N2 K1 -71.7(4) .
C20 N2 K1 O1 130(4) .
C17 N2 K1 O1 -85(4) .
Th1 N2 K1 O1 -157(4) .
C20 N2 K1 O2 107.5(6) .
C17 N2 K1 O2 -107.6(6) .
Th1 N2 K1 O2 -179.4(3) .
C20 N2 K1 C9 -127.1(6) .
C17 N2 K1 C9 17.7(5) .
Th1 N2 K1 C9 -54.04(19) .
C20 N2 K1 C29 -18.4(5) .
C17 N2 K1 C29 126.4(6) .
Th1 N2 K1 C29 54.6(2) .
C20 N2 K1 N1 -72.4(6) .
C17 N2 K1 N1 72.4(6) .
Th1 N2 K1 N1 0.69(19) .
C20 N2 K1 C24 11.4(5) .
C17 N2 K1 C24 156.2(6) .
Th1 N2 K1 C24 84.4(2) .
C20 N2 K1 C28 -20.1(6) .
C17 N2 K1 C28 124.7(6) .
Th1 N2 K1 C28 53.0(2) .
C20 N2 K1 C10 -156.1(6) .
C17 N2 K1 C10 -11.2(5) .
Th1 N2 K1 C10 -83.0(2) .
C20 N2 K1 C8 -125.4(6) .
C17 N2 K1 C8 19.5(6) .
Th1 N2 K1 C8 -52.29(19) .
C20 N2 K1 C25 26.9(5) .
C17 N2 K1 C25 171.7(6) .
Th1 N2 K1 C25 99.9(2) .
C20 N2 K1 C33 89.4(6) .
C17 N2 K1 C33 -125.7(6) .
Th1 N2 K1 C33 162.5(3) .
C8 C9 K1 O1 -9.2(6) .
C10 C9 K1 O1 106.8(5) .
Th1 C9 K1 O1 -130.8(3) .
C8 C9 K1 O2 -112.2(6) .
C10 C9 K1 O2 3.8(6) .
Th1 C9 K1 O2 126.2(4) .
C8 C9 K1 N2 175.8(5) .
C10 C9 K1 N2 -68.2(5) .
Th1 C9 K1 N2 54.17(19) .
C8 C9 K1 C29 120.9(5) .
C10 C9 K1 C29 -123.2(5) .
Th1 C9 K1 C29 -0.8(2) .
C8 C9 K1 N1 67.1(5) .
C10 C9 K1 N1 -176.9(6) .
Th1 C9 K1 N1 -54.50(18) .
C8 C9 K1 C24 142.4(5) .
C10 C9 K1 C24 -101.7(5) .
Th1 C9 K1 C24 20.7(2) .
C8 C9 K1 C28 99.1(5) .
C10 C9 K1 C28 -145.0(5) .
Th1 C9 K1 C28 -22.6(2) .
C8 C9 K1 C10 -116.0(7) .
Th1 C9 K1 C10 122.4(5) .
C10 C9 K1 C8 116.0(7) .
Th1 C9 K1 C8 -121.6(5) .
C8 C9 K1 C25 144.3(5) .
C10 C9 K1 C25 -99.7(5) .
Th1 C9 K1 C25 22.7(3) .
C8 C9 K1 C33 -115.7(7) .
C10 C9 K1 C33 0.3(8) .
Th1 C9 K1 C33 122.7(5) .
C28 C29 K1 O1 6.7(6) .
C24 C29 K1 O1 -108.4(5) .
Th1 C29 K1 O1 128.3(3) .
C28 C29 K1 O2 112.6(5) .
C24 C29 K1 O2 -2.5(6) .
Th1 C29 K1 O2 -125.9(3) .
C28 C29 K1 N2 -176.0(6) .
C24 C29 K1 N2 68.9(5) .
Th1 C29 K1 N2 -54.48(18) .
C28 C29 K1 C9 -120.8(5) .
C24 C29 K1 C9 124.1(5) .
Th1 C29 K1 C9 0.8(2) .
C28 C29 K1 N1 -66.6(5) .
C24 C29 K1 N1 178.3(5) .
Th1 C29 K1 N1 54.92(18) .
C28 C29 K1 C24 115.1(7) .
Th1 C29 K1 C24 -123.3(5) .
C24 C29 K1 C28 -115.1(7) .
Th1 C29 K1 C28 121.6(5) .
C28 C29 K1 C10 -142.0(5) .
C24 C29 K1 C10 102.9(5) .
Th1 C29 K1 C10 -20.5(2) .
C28 C29 K1 C8 -99.5(5) .
C24 C29 K1 C8 145.4(5) .
Th1 C29 K1 C8 22.1(2) .
C28 C29 K1 C25 87.1(6) .
C24 C29 K1 C25 -28.1(5) .
Th1 C29 K1 C25 -151.4(4) .
C28 C29 K1 C33 93.4(5) .
C24 C29 K1 C33 -21.7(6) .
Th1 C29 K1 C33 -145.1(3) .
C1 N1 K1 O1 -112.0(6) .
C4 N1 K1 O1 108.4(6) .
Th1 N1 K1 O1 177.6(3) .
C1 N1 K1 O2 -106(24) .
C4 N1 K1 O2 114(24) .
Th1 N1 K1 O2 -176(100) .
C1 N1 K1 N2 69.7(6) .
C4 N1 K1 N2 -70.0(6) .
Th1 N1 K1 N2 -0.70(19) .
C1 N1 K1 C9 125.0(6) .
C4 N1 K1 C9 -14.7(5) .
Th1 N1 K1 C9 54.6(2) .
C1 N1 K1 C29 15.1(5) .
C4 N1 K1 C29 -124.5(6) .
Th1 N1 K1 C29 -55.3(2) .
C1 N1 K1 C24 15.9(6) .
C4 N1 K1 C24 -123.8(6) .
Th1 N1 K1 C24 -54.54(19) .
C1 N1 K1 C28 -14.2(5) .
C4 N1 K1 C28 -153.9(6) .
Th1 N1 K1 C28 -84.6(2) .
C1 N1 K1 C10 123.7(6) .
C4 N1 K1 C10 -16.0(6) .
Th1 N1 K1 C10 53.26(19) .
C1 N1 K1 C8 153.5(7) .
C4 N1 K1 C8 13.8(5) .
Th1 N1 K1 C8 83.1(2) .
C1 N1 K1 C25 -2.7(6) .
C4 N1 K1 C25 -142.4(6) .
Th1 N1 K1 C25 -73.1(2) .
C1 N1 K1 C33 -50.0(12) .
C4 N1 K1 C33 170.4(9) .
Th1 N1 K1 C33 -120.4(9) .
C25 C24 K1 O1 -35.3(6) .
C29 C24 K1 O1 90.3(5) .
C21 C24 K1 O1 -158.4(5) .
C25 C24 K1 O2 52.2(6) .
C29 C24 K1 O2 177.8(5) .
C21 C24 K1 O2 -70.9(6) .
C25 C24 K1 N2 139.8(6) .
C29 C24 K1 N2 -94.6(5) .
C21 C24 K1 N2 16.7(5) .
C25 C24 K1 C9 176.0(5) .
C29 C24 K1 C9 -58.3(5) .
C21 C24 K1 C9 52.9(6) .
C25 C24 K1 C29 -125.6(8) .
C21 C24 K1 C29 111.3(8) .
C25 C24 K1 N1 -127.1(5) .
C29 C24 K1 N1 -1.5(5) .
C21 C24 K1 N1 109.8(5) .
C25 C24 K1 C28 -90.9(6) .
C29 C24 K1 C28 34.7(5) .
C21 C24 K1 C28 146.0(7) .
C25 C24 K1 C10 150.4(5) .
C29 C24 K1 C10 -83.9(5) .
C21 C24 K1 C10 27.3(6) .
C25 C24 K1 C8 -166.6(5) .
C29 C24 K1 C8 -41.0(5) .
C21 C24 K1 C8 70.3(6) .
C29 C24 K1 C25 125.6(8) .
C21 C24 K1 C25 -123.1(8) .
C25 C24 K1 C33 34.1(6) .
C29 C24 K1 C33 159.7(5) .
C21 C24 K1 C33 -89.0(6) .
C27 C28 K1 O1 -47.5(6) .
C29 C28 K1 O1 -174.4(5) .
C30 C28 K1 O1 76.2(7) .
C27 C28 K1 O2 42.4(7) .
C29 C28 K1 O2 -84.4(6) .
C30 C28 K1 O2 166.2(6) .
C27 C28 K1 N2 130.3(6) .
C29 C28 K1 N2 3.4(5) .
C30 C28 K1 N2 -106.0(6) .
C27 C28 K1 C9 -171.7(6) .
C29 C28 K1 C9 61.4(5) .
C30 C28 K1 C9 -48.0(6) .
C27 C28 K1 C29 126.9(8) .
C30 C28 K1 C29 -109.4(8) .
C27 C28 K1 N1 -136.6(6) .
C29 C28 K1 N1 96.5(5) .
C30 C28 K1 N1 -12.9(5) .
C27 C28 K1 C24 91.4(6) .
C29 C28 K1 C24 -35.5(5) .
C30 C28 K1 C24 -144.9(8) .
C27 C28 K1 C10 171.8(5) .
C29 C28 K1 C10 44.9(5) .
C30 C28 K1 C10 -64.5(7) .
C27 C28 K1 C8 -146.7(6) .
C29 C28 K1 C8 86.4(5) .
C30 C28 K1 C8 -23.0(7) .
C27 C28 K1 C25 58.9(6) .
C29 C28 K1 C25 -68.0(5) .
C30 C28 K1 C25 -177.4(8) .
C27 C28 K1 C33 30.7(7) .
C29 C28 K1 C33 -96.1(6) .
C30 C28 K1 C33 154.5(6) .
C11 C10 K1 O1 33.0(6) .
C9 C10 K1 O1 -89.3(5) .
C14 C10 K1 O1 158.5(5) .
C11 C10 K1 O2 -54.4(6) .
C9 C10 K1 O2 -176.7(5) .
C14 C10 K1 O2 71.1(6) .
C11 C10 K1 N2 -141.9(6) .
C9 C10 K1 N2 95.8(5) .
C14 C10 K1 N2 -16.4(5) .
C11 C10 K1 C9 122.3(8) .
C14 C10 K1 C9 -112.2(8) .
C11 C10 K1 C29 -178.6(5) .
C9 C10 K1 C29 59.1(5) .
C14 C10 K1 C29 -53.0(5) .
C11 C10 K1 N1 125.0(5) .
C9 C10 K1 N1 2.7(5) .
C14 C10 K1 N1 -109.5(5) .
C11 C10 K1 C24 -152.5(5) .
C9 C10 K1 C24 85.2(5) .
C14 C10 K1 C24 -27.0(6) .
C11 C10 K1 C28 163.6(5) .
C9 C10 K1 C28 41.3(5) .
C14 C10 K1 C28 -70.9(6) .
C11 C10 K1 C8 88.1(6) .
C9 C10 K1 C8 -34.2(5) .
C14 C10 K1 C8 -146.4(7) .
C11 C10 K1 C25 -138.4(5) .
C9 C10 K1 C25 99.3(5) .
C14 C10 K1 C25 -12.9(6) .
C11 C10 K1 C33 -57.5(6) .
C9 C10 K1 C33 -179.8(5) .
C14 C10 K1 C33 68.0(6) .
C13 C8 K1 O1 48.4(6) .
C9 C8 K1 O1 172.1(5) .
C5 C8 K1 O1 -77.3(6) .
C13 C8 K1 O2 -39.5(7) .
C9 C8 K1 O2 84.2(6) .
C5 C8 K1 O2 -165.2(6) .
C13 C8 K1 N2 -127.3(6) .
C9 C8 K1 N2 -3.7(5) .
C5 C8 K1 N2 107.0(6) .
C13 C8 K1 C9 -123.7(8) .
C5 C8 K1 C9 110.6(8) .
C13 C8 K1 C29 175.1(6) .
C9 C8 K1 C29 -61.2(5) .
C5 C8 K1 C29 49.4(6) .
C13 C8 K1 N1 139.6(7) .
C9 C8 K1 N1 -96.8(5) .
C5 C8 K1 N1 13.9(5) .
C13 C8 K1 C24 -168.2(6) .
C9 C8 K1 C24 -44.5(5) .
C5 C8 K1 C24 66.1(7) .
C13 C8 K1 C28 149.6(6) .
C9 C8 K1 C28 -86.8(5) .
C5 C8 K1 C28 23.9(6) .
C13 C8 K1 C10 -88.8(6) .
C9 C8 K1 C10 34.9(4) .
C5 C8 K1 C10 145.5(7) .
C13 C8 K1 C25 -177.2(6) .
C9 C8 K1 C25 -53.6(7) .
C5 C8 K1 C25 57.1(8) .
C13 C8 K1 C33 -26.2(9) .
C9 C8 K1 C33 97.5(7) .
C5 C8 K1 C33 -151.9(7) .
C26 C25 K1 O1 24.9(7) .
C24 C25 K1 O1 151.4(5) .
C26 C25 K1 O2 106.1(7) .
C24 C25 K1 O2 -127.4(6) .
C26 C25 K1 N2 -159.6(7) .
C24 C25 K1 N2 -33.1(5) .
C26 C25 K1 C9 -131.3(6) .
C24 C25 K1 C9 -4.8(6) .
C26 C25 K1 C29 -95.7(7) .
C24 C25 K1 C29 30.8(5) .
C26 C25 K1 N1 -73.1(6) .
C24 C25 K1 N1 53.4(5) .
C26 C25 K1 C24 -126.5(9) .
C26 C25 K1 C28 -60.8(6) .
C24 C25 K1 C28 65.8(5) .
C26 C25 K1 C10 -162.6(6) .
C24 C25 K1 C10 -36.1(6) .
C26 C25 K1 C8 -106.7(7) .
C24 C25 K1 C8 19.8(8) .
C26 C25 K1 C33 90.7(7) .
C24 C25 K1 C33 -142.8(6) .
O2 C33 K1 O1 -113.0(12) .
C34 C33 K1 O1 -63.1(15) .
C34 C33 K1 O2 49.9(15) .
O2 C33 K1 N2 64.0(12) .
C34 C33 K1 N2 113.9(15) .
O2 C33 K1 C9 8.8(15) .
C34 C33 K1 C9 58.7(18) .
O2 C33 K1 C29 125.6(11) .
C34 C33 K1 C29 175.5(15) .
O2 C33 K1 N1 -178.1(9) .
C34 C33 K1 N1 -128.2(14) .
O2 C33 K1 C24 116.4(12) .
C34 C33 K1 C24 166.3(15) .
O2 C33 K1 C28 152.3(11) .
C34 C33 K1 C28 -157.8(15) .
O2 C33 K1 C10 8.9(13) .
C34 C33 K1 C10 58.8(16) .
O2 C33 K1 C8 -32.0(15) .
C34 C33 K1 C8 17.9(18) .
O2 C33 K1 C25 130.3(12) .
C34 C33 K1 C25 -179.8(16) .
C20 N2 Th1 C9 -174.1(5) .
C17 N2 Th1 C9 -65.9(5) .
K1 N2 Th1 C9 60.8(2) .
C20 N2 Th1 N1 124.2(5) .
C17 N2 Th1 N1 -127.6(5) .
K1 N2 Th1 N1 -0.9(2) .
C20 N2 Th1 C29 63.9(5) .
C17 N2 Th1 C29 172.2(5) .
K1 N2 Th1 C29 -61.2(2) .
C20 N2 Th1 C4 153.7(5) .
C17 N2 Th1 C4 -98.0(5) .
K1 N2 Th1 C4 28.6(3) .
C20 N2 Th1 C17 -108.3(7) .
K1 N2 Th1 C17 126.7(5) .
C20 N2 Th1 C1 94.7(5) .
C17 N2 Th1 C1 -157.0(5) .
K1 N2 Th1 C1 -30.3(3) .
C17 N2 Th1 C20 108.3(7) .
K1 N2 Th1 C20 -125.1(5) .
C20 N2 Th1 Cl1 -26.0(5) .
C17 N2 Th1 Cl1 82.3(5) .
K1 N2 Th1 Cl1 -151.06(9) .
C20 N2 Th1 C18 -73.2(5) .
C17 N2 Th1 C18 35.0(5) .
K1 N2 Th1 C18 161.7(4) .
C20 N2 Th1 C3 157.7(6) .
C17 N2 Th1 C3 -94.0(7) .
K1 N2 Th1 C3 32.7(6) .
C20 N2 Th1 C2 89.1(7) .
C17 N2 Th1 C2 -162.7(6) .
K1 N2 Th1 C2 -36.0(6) .
C8 C9 Th1 N2 -141.0(7) .
C10 C9 Th1 N2 20.7(6) .
K1 C9 Th1 N2 -59.29(19) .
C8 C9 Th1 N1 -19.7(6) .
C10 C9 Th1 N1 142.0(7) .
K1 C9 Th1 N1 61.96(19) .
C8 C9 Th1 C29 -80.7(7) .
C10 C9 Th1 C29 81.0(7) .
K1 C9 Th1 C29 1.0(3) .
C8 C9 Th1 C4 10.3(6) .
C10 C9 Th1 C4 172.0(7) .
K1 C9 Th1 C4 92.0(2) .
C8 C9 Th1 C17 -171.1(7) .
C10 C9 Th1 C17 -9.4(6) .
K1 C9 Th1 C17 -89.4(2) .
C8 C9 Th1 C1 -16.5(7) .
C10 C9 Th1 C1 145.2(6) .
K1 C9 Th1 C1 65.2(2) .
C8 C9 Th1 C20 -143.8(6) .
C10 C9 Th1 C20 17.8(7) .
K1 C9 Th1 C20 -62.2(2) .
C8 C9 Th1 Cl1 99.6(7) .
C10 C9 Th1 Cl1 -98.7(6) .
K1 C9 Th1 Cl1 -178.74(19) .
C8 C9 Th1 C18 172.1(7) .
C10 C9 Th1 C18 -26.3(6) .
K1 C9 Th1 C18 -106.3(2) .
C8 C9 Th1 C3 27.5(6) .
C10 C9 Th1 C3 -170.9(7) .
K1 C9 Th1 C3 109.1(2) .
C8 C9 Th1 C2 11.8(7) .
C10 C9 Th1 C2 173.5(6) .
K1 C9 Th1 C2 93.4(2) .
C1 N1 Th1 N2 -125.1(4) .
C4 N1 Th1 N2 126.3(4) .
K1 N1 Th1 N2 0.9(2) .
C1 N1 Th1 C9 173.5(5) .
C4 N1 Th1 C9 64.9(5) .
K1 N1 Th1 C9 -60.5(2) .
C1 N1 Th1 C29 -65.0(5) .
C4 N1 Th1 C29 -173.6(5) .
K1 N1 Th1 C29 61.0(2) .
C1 N1 Th1 C4 108.6(6) .
K1 N1 Th1 C4 -125.5(5) .
C1 N1 Th1 C17 -154.2(4) .
C4 N1 Th1 C17 97.2(5) .
K1 N1 Th1 C17 -28.3(3) .
C4 N1 Th1 C1 -108.6(6) .
K1 N1 Th1 C1 126.0(5) .
C1 N1 Th1 C20 -95.7(5) .
C4 N1 Th1 C20 155.7(4) .
K1 N1 Th1 C20 30.3(3) .
C1 N1 Th1 Cl1 25.2(5) .
C4 N1 Th1 Cl1 -83.3(4) .
K1 N1 Th1 Cl1 151.20(8) .
C1 N1 Th1 C18 -157.3(6) .
C4 N1 Th1 C18 94.1(7) .
K1 N1 Th1 C18 -31.3(6) .
C1 N1 Th1 C3 73.3(5) .
C4 N1 Th1 C3 -35.2(4) .
K1 N1 Th1 C3 -160.7(3) .
C1 N1 Th1 C2 35.2(4) .
C4 N1 Th1 C2 -73.4(5) .
K1 N1 Th1 C2 161.1(3) .
C28 C29 Th1 N2 138.5(7) .
C24 C29 Th1 N2 -15.7(6) .
K1 C29 Th1 N2 59.66(19) .
C28 C29 Th1 C9 77.9(7) .
C24 C29 Th1 C9 -76.3(7) .
K1 C29 Th1 C9 -1.0(3) .
C28 C29 Th1 N1 16.4(6) .
C24 C29 Th1 N1 -137.8(7) .
K1 C29 Th1 N1 -62.45(19) .
C28 C29 Th1 C4 13.2(7) .
C24 C29 Th1 C4 -141.0(7) .
K1 C29 Th1 C4 -65.6(2) .
C28 C29 Th1 C17 142.4(7) .
C24 C29 Th1 C17 -11.8(7) .
K1 C29 Th1 C17 63.5(2) .
C28 C29 Th1 C1 -13.5(6) .
C24 C29 Th1 C1 -167.7(8) .
K1 C29 Th1 C1 -92.4(2) .
C28 C29 Th1 C20 168.2(7) .
C24 C29 Th1 C20 14.0(6) .
K1 C29 Th1 C20 89.3(2) .
C28 C29 Th1 Cl1 -102.3(6) .
C24 C29 Th1 Cl1 103.6(6) .
K1 C29 Th1 Cl1 178.87(10) .
C28 C29 Th1 C18 170.5(6) .
C24 C29 Th1 C18 16.4(7) .
K1 C29 Th1 C18 91.7(2) .
C28 C29 Th1 C3 -14.9(7) .
C24 C29 Th1 C3 -169.1(6) .
K1 C29 Th1 C3 -93.8(2) .
C28 C29 Th1 C2 -30.7(7) .
C24 C29 Th1 C2 175.1(7) .
K1 C29 Th1 C2 -109.6(2) .
N1 C4 Th1 N2 -68.6(5) .
C3 C4 Th1 N2 176.4(5) .
C5 C4 Th1 N2 46.7(7) .
N1 C4 Th1 C9 -103.3(5) .
C3 C4 Th1 C9 141.6(6) .
C5 C4 Th1 C9 11.9(6) .
C3 C4 Th1 N1 -115.1(7) .
C5 C4 Th1 N1 115.3(8) .
N1 C4 Th1 C29 6.2(5) .
C3 C4 Th1 C29 -108.9(5) .
C5 C4 Th1 C29 121.5(6) .
N1 C4 Th1 C17 -104.9(5) .
C3 C4 Th1 C17 140.1(5) .
C5 C4 Th1 C17 10.4(7) .
N1 C4 Th1 C1 39.2(4) .
C3 C4 Th1 C1 -75.8(5) .
C5 C4 Th1 C1 154.5(7) .
N1 C4 Th1 C20 -42.8(7) .
C3 C4 Th1 C20 -157.8(5) .
C5 C4 Th1 C20 72.5(8) .
N1 C4 Th1 Cl1 111.2(4) .
C3 C4 Th1 Cl1 -3.9(5) .
C5 C4 Th1 Cl1 -133.6(6) .
N1 C4 Th1 C18 -135.3(4) .
C3 C4 Th1 C18 109.6(6) .
C5 C4 Th1 C18 -20.0(8) .
N1 C4 Th1 C3 115.1(7) .
C5 C4 Th1 C3 -129.7(9) .
N1 C4 Th1 C2 78.6(5) .
C3 C4 Th1 C2 -36.5(5) .
C5 C4 Th1 C2 -166.2(7) .
C18 C17 Th1 N2 115.5(8) .
C14 C17 Th1 N2 -112.9(8) .
N2 C17 Th1 C9 102.2(5) .
C18 C17 Th1 C9 -142.3(6) .
C14 C17 Th1 C9 -10.7(6) .
N2 C17 Th1 N1 67.2(6) .
C18 C17 Th1 N1 -177.3(5) .
C14 C17 Th1 N1 -45.6(7) .
N2 C17 Th1 C29 -7.5(5) .
C18 C17 Th1 C29 107.9(5) .
C14 C17 Th1 C29 -120.4(6) .
N2 C17 Th1 C4 103.8(5) .
C18 C17 Th1 C4 -140.7(5) .
C14 C17 Th1 C4 -9.1(7) .
N2 C17 Th1 C1 41.1(8) .
C18 C17 Th1 C1 156.6(5) .
C14 C17 Th1 C1 -71.7(8) .
N2 C17 Th1 C20 -39.3(5) .
C18 C17 Th1 C20 76.2(6) .
C14 C17 Th1 C20 -152.2(7) .
N2 C17 Th1 Cl1 -112.3(4) .
C18 C17 Th1 Cl1 3.2(6) .
C14 C17 Th1 Cl1 134.9(5) .
N2 C17 Th1 C18 -115.5(8) .
C14 C17 Th1 C18 131.7(9) .
N2 C17 Th1 C3 134.5(5) .
C18 C17 Th1 C3 -110.0(6) .
C14 C17 Th1 C3 21.6(8) .
N2 C17 Th1 C2 120.6(15) .
C18 C17 Th1 C2 -123.9(16) .
C14 C17 Th1 C2 7.7(19) .
N1 C1 Th1 N2 69.6(5) .
C2 C1 Th1 N2 -174.8(5) .
C30 C1 Th1 N2 -45.0(7) .
N1 C1 Th1 C9 -6.3(5) .
C2 C1 Th1 C9 109.3(5) .
C30 C1 Th1 C9 -120.8(6) .
C2 C1 Th1 N1 115.6(7) .
C30 C1 Th1 N1 -114.5(8) .
N1 C1 Th1 C29 102.9(5) .
C2 C1 Th1 C29 -141.4(6) .
C30 C1 Th1 C29 -11.6(6) .
N1 C1 Th1 C4 -39.7(4) .
C2 C1 Th1 C4 75.9(6) .
C30 C1 Th1 C4 -154.2(7) .
N1 C1 Th1 C17 46.1(8) .
C2 C1 Th1 C17 161.8(6) .
C30 C1 Th1 C17 -68.4(9) .
N1 C1 Th1 C20 104.7(5) .
C2 C1 Th1 C20 -139.7(5) .
C30 C1 Th1 C20 -9.8(7) .
N1 C1 Th1 Cl1 -158.3(4) .
C2 C1 Th1 Cl1 -42.7(5) .
C30 C1 Th1 Cl1 87.2(6) .
N1 C1 Th1 C18 123.3(11) .
C2 C1 Th1 C18 -121.1(12) .
C30 C1 Th1 C18 8.8(16) .
N1 C1 Th1 C3 -78.9(5) .
C2 C1 Th1 C3 36.7(5) .
C30 C1 Th1 C3 166.5(8) .
N1 C1 Th1 C2 -115.6(7) .
C30 C1 Th1 C2 129.9(9) .
C19 C20 Th1 N2 -116.4(8) .
C21 C20 Th1 N2 113.6(8) .
N2 C20 Th1 C9 5.7(5) .
C19 C20 Th1 C9 -110.7(5) .
C21 C20 Th1 C9 119.3(6) .
N2 C20 Th1 N1 -70.4(5) .
C19 C20 Th1 N1 173.3(5) .
C21 C20 Th1 N1 43.2(7) .
N2 C20 Th1 C29 -103.9(5) .
C19 C20 Th1 C29 139.7(6) .
C21 C20 Th1 C29 9.7(6) .
N2 C20 Th1 C4 -46.2(8) .
C19 C20 Th1 C4 -162.5(5) .
C21 C20 Th1 C4 67.4(8) .
N2 C20 Th1 C17 39.9(5) .
C19 C20 Th1 C17 -76.5(6) .
C21 C20 Th1 C17 153.5(8) .
N2 C20 Th1 C1 -105.7(5) .
C19 C20 Th1 C1 138.0(5) .
C21 C20 Th1 C1 8.0(7) .
N2 C20 Th1 Cl1 157.8(4) .
C19 C20 Th1 Cl1 41.4(5) .
C21 C20 Th1 Cl1 -88.6(6) .
N2 C20 Th1 C18 79.2(5) .
C19 C20 Th1 C18 -37.1(5) .
C21 C20 Th1 C18 -167.2(8) .
N2 C20 Th1 C3 -119.9(12) .
C19 C20 Th1 C3 123.7(12) .
C21 C20 Th1 C3 -6.3(16) .
N2 C20 Th1 C2 -135.3(5) .
C19 C20 Th1 C2 108.3(6) .
C21 C20 Th1 C2 -21.7(8) .
C17 C18 Th1 N2 -36.4(5) .
C19 C18 Th1 N2 76.7(5) .
C17 C18 Th1 C9 33.0(5) .
C19 C18 Th1 C9 146.1(5) .
C17 C18 Th1 N1 5.2(9) .
C19 C18 Th1 N1 118.3(6) .
C17 C18 Th1 C29 -79.0(6) .
C19 C18 Th1 C29 34.2(5) .
C17 C18 Th1 C4 61.1(7) .
C19 C18 Th1 C4 174.3(4) .
C19 C18 Th1 C17 113.1(7) .
C17 C18 Th1 C1 -97.8(13) .
C19 C18 Th1 C1 15.3(14) .
C17 C18 Th1 C20 -76.1(5) .
C19 C18 Th1 C20 37.0(4) .
C17 C18 Th1 Cl1 -177.0(5) .
C19 C18 Th1 Cl1 -63.9(4) .
C17 C18 Th1 C3 109.8(6) .
C19 C18 Th1 C3 -137.1(5) .
C17 C18 Th1 C2 162.3(6) .
C19 C18 Th1 C2 -84.5(7) .
C4 C3 Th1 N2 -6.8(9) .
C2 C3 Th1 N2 -120.5(6) .
C4 C3 Th1 C9 -33.6(5) .
C2 C3 Th1 C9 -147.2(5) .
C4 C3 Th1 N1 36.7(5) .
C2 C3 Th1 N1 -76.9(5) .
C4 C3 Th1 C29 78.4(5) .
C2 C3 Th1 C29 -35.2(5) .
C2 C3 Th1 C4 -113.6(7) .
C4 C3 Th1 C17 -62.0(7) .
C2 C3 Th1 C17 -175.6(5) .
C4 C3 Th1 C1 76.7(5) .
C2 C3 Th1 C1 -37.0(5) .
C4 C3 Th1 C20 93.2(13) .
C2 C3 Th1 C20 -20.4(15) .
C4 C3 Th1 Cl1 176.4(5) .
C2 C3 Th1 Cl1 62.8(5) .
C4 C3 Th1 C18 -110.4(6) .
C2 C3 Th1 C18 136.0(5) .
C4 C3 Th1 C2 113.6(7) .
C1 C2 Th1 N2 9.7(9) .
C3 C2 Th1 N2 122.8(6) .
C1 C2 Th1 C9 -78.3(6) .
C3 C2 Th1 C9 34.9(5) .
C1 C2 Th1 N1 -36.2(5) .
C3 C2 Th1 N1 77.0(5) .
C1 C2 Th1 C29 33.5(5) .
C3 C2 Th1 C29 146.7(5) .
C1 C2 Th1 C4 -76.5(5) .
C3 C2 Th1 C4 36.7(5) .
C1 C2 Th1 C17 -95.5(16) .
C3 C2 Th1 C17 17.6(18) .
C3 C2 Th1 C1 113.2(7) .
C1 C2 Th1 C20 60.8(7) .
C3 C2 Th1 C20 174.0(5) .
C1 C2 Th1 Cl1 134.8(5) .
C3 C2 Th1 Cl1 -112.0(5) .
C1 C2 Th1 C18 156.4(6) .
C3 C2 Th1 C18 -90.4(8) .
C1 C2 Th1 C3 -113.2(7) .
C39 C40 O1 C37 -15.4(19) .
K1 C40 O1 C37 -149.0(15) .
C39 C40 O1 K1 133.6(13) .
C38 C37 O1 C40 22.1(18) .
C38 C37 O1 K1 -126.0(12) .
O2 K1 O1 C40 47.8(11) .
N2 K1 O1 C40 25(5) .
C9 K1 O1 C40 -75.1(11) .
C29 K1 O1 C40 172.3(10) .
N1 K1 O1 C40 -132.2(11) .
C24 K1 O1 C40 141.0(10) .
C28 K1 O1 C40 175.1(11) .
C10 K1 O1 C40 -45.7(12) .
C8 K1 O1 C40 -78.9(11) .
C25 K1 O1 C40 127.1(11) .
C33 K1 O1 C40 66.5(11) .
O2 K1 O1 C37 -168.5(12) .
N2 K1 O1 C37 169(3) .
C9 K1 O1 C37 68.6(12) .
C29 K1 O1 C37 -44.0(13) .
N1 K1 O1 C37 11.5(12) .
C24 K1 O1 C37 -75.3(12) .
C28 K1 O1 C37 -41.2(12) .
C10 K1 O1 C37 98.0(12) .
C8 K1 O1 C37 64.8(12) .
C25 K1 O1 C37 -89.2(12) .
C33 K1 O1 C37 -149.8(12) .
C34 C33 O2 C36 31.3(18) .
K1 C33 O2 C36 179.1(17) .
C34 C33 O2 K1 -147.8(11) .
C35 C36 O2 C33 -35.5(19) .
C35 C36 O2 K1 143.3(13) .
O1 K1 O2 C33 63.8(12) .
N2 K1 O2 C33 -117.9(12) .
C9 K1 O2 C33 -173.6(11) .
C29 K1 O2 C33 -62.9(12) .
N1 K1 O2 C33 58(25) .
C24 K1 O2 C33 -64.0(12) .
C28 K1 O2 C33 -33.4(13) .
C10 K1 O2 C33 -172.0(12) .
C8 K1 O2 C33 157.7(11) .
C25 K1 O2 C33 -45.6(12) .
O1 K1 O2 C36 -115.0(16) .
N2 K1 O2 C36 63.3(15) .
C9 K1 O2 C36 7.7(17) .
C29 K1 O2 C36 118.3(15) .
N1 K1 O2 C36 -121(24) .
C24 K1 O2 C36 117.2(15) .
C28 K1 O2 C36 147.8(15) .
C10 K1 O2 C36 9.3(16) .
C8 K1 O2 C36 -21.1(17) .
C25 K1 O2 C36 135.6(16) .
C33 K1 O2 C36 -179(2) .
N2 Th1 Cl1 Th1 -105.98(19) 3_655
C9 Th1 Cl1 Th1 0.0(3) 3_655
N1 Th1 Cl1 Th1 106.17(18) 3_655
C29 Th1 Cl1 Th1 -179.72(17) 3_655
C4 Th1 Cl1 Th1 74.28(19) 3_655
C17 Th1 Cl1 Th1 -74.3(2) 3_655
C1 Th1 Cl1 Th1 118.14(18) 3_655
C20 Th1 Cl1 Th1 -118.23(19) 3_655
C18 Th1 Cl1 Th1 -72.77(19) 3_655
C3 Th1 Cl1 Th1 72.43(19) 3_655
C2 Th1 Cl1 Th1 98.5(2) 3_655
C41 C42 C43 C43 -169(5) 3_565

loop_
_platon_squeeze_void_nr
_platon_squeeze_void_average_x
_platon_squeeze_void_average_y
_platon_squeeze_void_average_z
_platon_squeeze_void_volume
_platon_squeeze_void_count_electrons
_platon_squeeze_void_content
1 0.500 0.500 0.000 204 33 ' '
2 0.500 1.000 0.500 204 33 ' '
